data_4315071
loop_
_publ_author_name
'Andrea M. Corrente'
'Tristram Chivers'

_publ_contact_author_address
;
Department of Chemistry
University of Calgary, Calgary, Alberta 
T2N 1N4, Canada
;
_publ_contact_author_name 'Prof. T. Chivers'
_publ_section_title
;
 Lanthanide Complexes of Boraamidinate Ligands: Synthesis and X-ray
 Structures of {[Li(THF)4][bamLnCl2(THF)]}2 (bam= [PhB(NDipp)2]2-; Ln = Y,
 Pr, Nd, Sm, Ho, Er, Yb) and {bamLnCl(THF)2}2 (Ln = Y, Sm)
;
_journal_name_full 'Inorganic Chemistry'
_journal_page_first 2457
_journal_page_last 2463
_journal_paper_doi 10.1021/ic9023184
_journal_volume 49
_journal_year 2010
_chemical_formula_moiety 'C38 H55 B Cl N2 O2 Y'
_chemical_formula_sum 'C38 H55 B Cl N2 O2 Y'
_chemical_formula_weight 707.01
_chemical_name_systematic
; 
 ? 
;
_space_group_IT_number 14
_symmetry_cell_setting monoclinic
_symmetry_space_group_name_Hall '-P 2yn'
_symmetry_space_group_name_H-M 'P 1 21/n 1'
_atom_sites_solution_hydrogens geom
_atom_sites_solution_primary direct
_atom_sites_solution_secondary difmap
_audit_creation_method SHELXL-97
_cell_angle_alpha 90.00
_cell_angle_beta 93.24(3)
_cell_angle_gamma 90.00
_cell_formula_units_Z 4
_cell_length_a 13.690(3)
_cell_length_b 15.867(3)
_cell_length_c 18.516(4)
_cell_measurement_reflns_used 51912
_cell_measurement_temperature 173(2)
_cell_measurement_theta_max 25.02
_cell_measurement_theta_min 2.55
_cell_volume 4015.6(15)
_computing_cell_refinement 'Nonius DENZO'
_computing_data_collection 'Nonius COLLECT'
_computing_data_reduction 'Nonius DENZO'
_computing_molecular_graphics 'Bruker SHELXTL'
_computing_publication_material 'Bruker SHELXTL'
_computing_structure_refinement 'SHELXL-97 (Sheldrick, 1997)'
_computing_structure_solution 'SHELXS-97 (Sheldrick, 1990)'
_diffrn_ambient_temperature 173(2)
_diffrn_measured_fraction_theta_full 0.997
_diffrn_measured_fraction_theta_max 0.997
_diffrn_measurement_device_type 'Nonius Kappa CCD'
_diffrn_measurement_method 'phi\omega scans'
_diffrn_radiation_monochromator graphite
_diffrn_radiation_source 'fine-focus sealed tube'
_diffrn_radiation_type MoK\a
_diffrn_radiation_wavelength 0.71073
_diffrn_reflns_av_R_equivalents 0.1061
_diffrn_reflns_av_sigmaI/netI 0.0726
_diffrn_reflns_limit_h_max 16
_diffrn_reflns_limit_h_min -16
_diffrn_reflns_limit_k_max 18
_diffrn_reflns_limit_k_min -18
_diffrn_reflns_limit_l_max 22
_diffrn_reflns_limit_l_min -22
_diffrn_reflns_number 51912
_diffrn_reflns_theta_full 25.02
_diffrn_reflns_theta_max 25.02
_diffrn_reflns_theta_min 2.55
_exptl_absorpt_coefficient_mu 1.550
_exptl_absorpt_correction_T_max 0.8860
_exptl_absorpt_correction_T_min 0.7896
_exptl_absorpt_correction_type integration
_exptl_absorpt_process_details 'HKL Scalepack (Otwinowski and Minor 1997)'
_exptl_crystal_colour colourless
_exptl_crystal_density_diffrn 1.169
_exptl_crystal_density_method 'not measured'
_exptl_crystal_description plate
_exptl_crystal_F_000 1496
_exptl_crystal_size_max 0.16
_exptl_crystal_size_mid 0.14
_exptl_crystal_size_min 0.08
_platon_squeeze_details
; Electron density in two regions were attributed to a disordered
  hexane molecule for which no suitable model could be found. 
  These regions of electron density were removed from the reflections 
  data using the program SQUEEZE (PLATON), leaving a total void of 
  496.2 angstroms cubed
;
_refine_diff_density_max 0.519
_refine_diff_density_min -0.356
_refine_diff_density_rms 0.085
_refine_ls_extinction_method none
_refine_ls_goodness_of_fit_ref 1.077
_refine_ls_hydrogen_treatment constr
_refine_ls_matrix_type full
_refine_ls_number_parameters 406
_refine_ls_number_reflns 7069
_refine_ls_number_restraints 0
_refine_ls_restrained_S_all 1.077
_refine_ls_R_factor_all 0.0928
_refine_ls_R_factor_gt 0.0661
_refine_ls_shift/su_max 0.001
_refine_ls_shift/su_mean 0.000
_refine_ls_structure_factor_coef Fsqd
_refine_ls_weighting_details 'calc w=1/[\s^2^(Fo^2^)+(0.0351P)^2^+11.4662P] where P=(Fo^2^+2Fc^2^)/3'
_refine_ls_weighting_scheme calc
_refine_ls_wR_factor_gt 0.1278
_refine_ls_wR_factor_ref 0.1401
_reflns_number_gt 5363
_reflns_number_total 7069
_reflns_threshold_expression >2sigma(I)
_cod_data_source_file ic9023184_si_001_8.cif
_cod_data_source_block Compound10a
_cod_depositor_comments
;
The following automatic conversions were performed:

'_symmetry_cell_setting' value 'Monoclinic' changed to 'monoclinic'
according to the built-in table from CIF Core dictionary named
'cif_core.dic' version 2.4.1 from
2010-06-29.

'_exptl_absorpt_correction_type' value 'Integration'
changed to 'integration' according to the built-in table from CIF
Core dictionary named 'cif_core.dic' version 2.4.1 from 2010-06-29.

Automatic conversion script
Id: cif_fix_values 1646 2011-03-28 12:23:43Z adriana 
;
_cod_original_cell_volume 4015.7(14)
_cod_database_code 4315071

loop_
_symmetry_equiv_pos_as_xyz
'x, y, z'
'-x+1/2, y+1/2, -z+1/2'
'-x, -y, -z'
'x-1/2, -y-1/2, z-1/2'

loop_
_atom_site_label
_atom_site_type_symbol
_atom_site_fract_x
_atom_site_fract_y
_atom_site_fract_z
_atom_site_U_iso_or_equiv
_atom_site_adp_type
_atom_site_occupancy
_atom_site_symmetry_multiplicity
_atom_site_calc_flag
_atom_site_refinement_flags
_atom_site_disorder_assembly
_atom_site_disorder_group
N2 N 1.0762(3) 0.8079(2) -0.5650(2) 0.0256(9) Uani 1 1 d . . .
B1 B 1.0067(4) 0.7541(3) -0.6050(3) 0.0249(12) Uani 1 1 d . . .
N1 N 0.9067(3) 0.7692(2) -0.5871(2) 0.0247(9) Uani 1 1 d . . .
Y1 Y 0.95640(3) 0.87097(3) -0.51151(2) 0.02352(14) Uani 1 1 d . . .
Cl1 Cl 0.93096(9) 1.02082(7) -0.57710(6) 0.0312(3) Uani 1 1 d . . .
C1 C 1.0383(3) 0.6848(3) -0.6616(3) 0.0286(11) Uani 1 1 d . . .
C2 C 1.1259(4) 0.6407(3) -0.6484(3) 0.0347(12) Uani 1 1 d . . .
H2A H 1.1661 0.6526 -0.6062 0.042 Uiso 1 1 calc R . .
C3 C 1.1546(4) 0.5797(4) -0.6965(3) 0.0503(15) Uani 1 1 d . . .
H3A H 1.2132 0.5489 -0.6860 0.060 Uiso 1 1 calc R . .
C4 C 1.0990(5) 0.5633(4) -0.7591(3) 0.0534(16) Uani 1 1 d . . .
H4A H 1.1196 0.5218 -0.7920 0.064 Uiso 1 1 calc R . .
C5 C 1.0138(4) 0.6069(3) -0.7739(3) 0.0462(14) Uani 1 1 d . . .
H5A H 0.9755 0.5962 -0.8174 0.055 Uiso 1 1 calc R . .
C6 C 0.9836(4) 0.6669(3) -0.7252(3) 0.0371(12) Uani 1 1 d . . .
H6A H 0.9241 0.6964 -0.7357 0.045 Uiso 1 1 calc R . .
C19 C 1.1746(3) 0.8217(3) -0.5815(3) 0.0261(10) Uani 1 1 d . . .
C20 C 1.2501(4) 0.8123(3) -0.5266(3) 0.0321(11) Uani 1 1 d . . .
C21 C 1.3470(4) 0.8276(3) -0.5421(3) 0.0449(14) Uani 1 1 d . . .
H21A H 1.3974 0.8210 -0.5052 0.054 Uiso 1 1 calc R . .
C22 C 1.3708(4) 0.8523(3) -0.6103(3) 0.0463(15) Uani 1 1 d . . .
H22A H 1.4372 0.8618 -0.6204 0.056 Uiso 1 1 calc R . .
C23 C 1.2974(4) 0.8633(3) -0.6640(3) 0.0409(13) Uani 1 1 d . . .
H23A H 1.3141 0.8812 -0.7107 0.049 Uiso 1 1 calc R . .
C24 C 1.1997(3) 0.8484(3) -0.6510(3) 0.0301(11) Uani 1 1 d . . .
C25 C 1.2276(4) 0.7827(3) -0.4515(3) 0.0389(13) Uani 1 1 d . . .
H25A H 1.1575 0.7965 -0.4444 0.047 Uiso 1 1 calc R . .
C27 C 1.2888(5) 0.8244(4) -0.3907(3) 0.0605(18) Uani 1 1 d . . .
H27A H 1.2700 0.8021 -0.3442 0.091 Uiso 1 1 calc R . .
H27B H 1.2777 0.8854 -0.3921 0.091 Uiso 1 1 calc R . .
H27C H 1.3582 0.8127 -0.3966 0.091 Uiso 1 1 calc R . .
C26 C 1.2386(5) 0.6880(4) -0.4456(4) 0.0625(18) Uani 1 1 d . . .
H26A H 1.1991 0.6609 -0.4848 0.094 Uiso 1 1 calc R . .
H26B H 1.2164 0.6691 -0.3989 0.094 Uiso 1 1 calc R . .
H26C H 1.3075 0.6727 -0.4493 0.094 Uiso 1 1 calc R . .
C28 C 1.1228(4) 0.8675(3) -0.7121(3) 0.0351(11) Uani 1 1 d . . .
H28A H 1.0593 0.8433 -0.6977 0.042 Uiso 1 1 calc R . .
C29 C 1.1086(5) 0.9620(3) -0.7203(3) 0.0532(16) Uani 1 1 d . . .
H29A H 1.0937 0.9864 -0.6736 0.080 Uiso 1 1 calc R . .
H29B H 1.0543 0.9732 -0.7558 0.080 Uiso 1 1 calc R . .
H29C H 1.1686 0.9875 -0.7369 0.080 Uiso 1 1 calc R . .
C30 C 1.1462(5) 0.8268(4) -0.7842(3) 0.0548(16) Uani 1 1 d . . .
H30A H 1.0948 0.8410 -0.8211 0.082 Uiso 1 1 calc R . .
H30B H 1.1496 0.7654 -0.7783 0.082 Uiso 1 1 calc R . .
H30C H 1.2093 0.8478 -0.7991 0.082 Uiso 1 1 calc R . .
C7 C 0.8239(3) 0.7274(3) -0.6188(3) 0.0274(10) Uani 1 1 d . . .
C8 C 0.8080(4) 0.6396(3) -0.6085(3) 0.0370(12) Uani 1 1 d . . .
C9 C 0.7265(4) 0.6021(4) -0.6438(3) 0.0557(17) Uani 1 1 d . . .
H9A H 0.7162 0.5434 -0.6377 0.067 Uiso 1 1 calc R . .
C10 C 0.6606(5) 0.6474(4) -0.6870(4) 0.070(2) Uani 1 1 d . . .
H10A H 0.6056 0.6202 -0.7104 0.083 Uiso 1 1 calc R . .
C11 C 0.6750(4) 0.7328(4) -0.6959(3) 0.0574(18) Uani 1 1 d . . .
H11A H 0.6291 0.7641 -0.7255 0.069 Uiso 1 1 calc R . .
C12 C 0.7550(4) 0.7742(3) -0.6628(3) 0.0344(12) Uani 1 1 d . . .
C13 C 0.8722(4) 0.5859(3) -0.5587(3) 0.0382(13) Uani 1 1 d . . .
H13A H 0.9289 0.6212 -0.5405 0.046 Uiso 1 1 calc R . .
C14 C 0.9129(4) 0.5087(3) -0.5961(3) 0.0526(16) Uani 1 1 d . . .
H14A H 0.9484 0.5267 -0.6379 0.079 Uiso 1 1 calc R . .
H14B H 0.8588 0.4716 -0.6123 0.079 Uiso 1 1 calc R . .
H14C H 0.9574 0.4783 -0.5620 0.079 Uiso 1 1 calc R . .
C15 C 0.8167(4) 0.5578(4) -0.4935(3) 0.0526(16) Uani 1 1 d . . .
H15A H 0.7906 0.6074 -0.4695 0.079 Uiso 1 1 calc R . .
H15B H 0.8613 0.5274 -0.4594 0.079 Uiso 1 1 calc R . .
H15C H 0.7626 0.5207 -0.5097 0.079 Uiso 1 1 calc R . .
C16 C 0.7693(4) 0.8678(3) -0.6754(3) 0.0351(12) Uani 1 1 d . . .
H16A H 0.8014 0.8913 -0.6299 0.042 Uiso 1 1 calc R . .
C17 C 0.8375(4) 0.8841(3) -0.7350(3) 0.0459(14) Uani 1 1 d . . .
H17A H 0.8983 0.8524 -0.7253 0.069 Uiso 1 1 calc R . .
H17B H 0.8523 0.9445 -0.7370 0.069 Uiso 1 1 calc R . .
H17C H 0.8063 0.8660 -0.7813 0.069 Uiso 1 1 calc R . .
C18 C 0.6746(4) 0.9173(4) -0.6905(3) 0.0542(16) Uani 1 1 d . . .
H18A H 0.6901 0.9769 -0.6979 0.081 Uiso 1 1 calc R . .
H18B H 0.6333 0.9118 -0.6492 0.081 Uiso 1 1 calc R . .
H18C H 0.6398 0.8949 -0.7340 0.081 Uiso 1 1 calc R . .
O1 O 0.7919(2) 0.88617(19) -0.47405(18) 0.0345(8) Uani 1 1 d . . .
C31 C 0.7333(4) 0.8128(3) -0.4583(4) 0.0505(16) Uani 1 1 d . . .
H31A H 0.7400 0.7989 -0.4061 0.061 Uiso 1 1 calc R . .
H31B H 0.7540 0.7634 -0.4863 0.061 Uiso 1 1 calc R . .
C32 C 0.6317(4) 0.8362(4) -0.4797(5) 0.075(2) Uani 1 1 d . . .
H32A H 0.5859 0.8089 -0.4474 0.090 Uiso 1 1 calc R . .
H32B H 0.6147 0.8183 -0.5300 0.090 Uiso 1 1 calc R . .
C33 C 0.6263(4) 0.9297(4) -0.4732(4) 0.0626(18) Uani 1 1 d . . .
H33A H 0.5954 0.9460 -0.4282 0.075 Uiso 1 1 calc R . .
H33B H 0.5879 0.9541 -0.5150 0.075 Uiso 1 1 calc R . .
C34 C 0.7300(4) 0.9594(4) -0.4717(4) 0.0590(18) Uani 1 1 d . . .
H34A H 0.7399 0.9962 -0.5139 0.071 Uiso 1 1 calc R . .
H34B H 0.7459 0.9921 -0.4271 0.071 Uiso 1 1 calc R . .
O2 O 0.9603(2) 0.79397(19) -0.40342(17) 0.0331(8) Uani 1 1 d . . .
C35 C 0.9874(5) 0.7068(3) -0.3922(4) 0.0621(19) Uani 1 1 d . . .
H35A H 1.0594 0.7015 -0.3853 0.075 Uiso 1 1 calc R . .
H35B H 0.9650 0.6725 -0.4347 0.075 Uiso 1 1 calc R . .
C36 C 0.9404(6) 0.6780(4) -0.3275(3) 0.066(2) Uani 1 1 d . . .
H36A H 0.9849 0.6407 -0.2981 0.079 Uiso 1 1 calc R . .
H36B H 0.8796 0.6466 -0.3411 0.079 Uiso 1 1 calc R . .
C37 C 0.9177(4) 0.7562(4) -0.2860(3) 0.0482(15) Uani 1 1 d . . .
H37A H 0.9558 0.7574 -0.2390 0.058 Uiso 1 1 calc R . .
H37C H 0.8472 0.7589 -0.2771 0.058 Uiso 1 1 calc R . .
C38 C 0.9466(5) 0.8286(4) -0.3333(3) 0.0563(17) Uani 1 1 d . . .
H38C H 0.8946 0.8720 -0.3361 0.068 Uiso 1 1 calc R . .
H38A H 1.0079 0.8549 -0.3133 0.068 Uiso 1 1 calc R . .

loop_
_atom_site_aniso_label
_atom_site_aniso_U_11
_atom_site_aniso_U_22
_atom_site_aniso_U_33
_atom_site_aniso_U_23
_atom_site_aniso_U_13
_atom_site_aniso_U_12
N2 0.022(2) 0.0224(19) 0.032(2) -0.0001(16) -0.0018(17) 0.0004(16)
B1 0.025(3) 0.020(3) 0.030(3) 0.007(2) -0.001(2) 0.002(2)
N1 0.022(2) 0.0195(19) 0.032(2) -0.0008(16) -0.0002(17) 0.0009(16)
Y1 0.0235(2) 0.0198(2) 0.0274(2) -0.00200(19) 0.00218(17) -0.00236(19)
Cl1 0.0359(7) 0.0243(6) 0.0327(7) 0.0011(5) -0.0056(5) -0.0057(5)
C1 0.026(3) 0.023(2) 0.037(3) 0.000(2) 0.004(2) 0.000(2)
C2 0.039(3) 0.031(3) 0.034(3) -0.006(2) -0.001(2) 0.005(2)
C3 0.053(4) 0.050(3) 0.049(4) -0.005(3) 0.005(3) 0.019(3)
C4 0.075(5) 0.041(3) 0.045(4) -0.015(3) 0.009(3) 0.021(3)
C5 0.059(4) 0.045(3) 0.034(3) -0.010(2) -0.006(3) 0.012(3)
C6 0.040(3) 0.031(3) 0.040(3) -0.004(2) -0.001(3) 0.007(2)
C19 0.022(3) 0.021(2) 0.035(3) -0.006(2) 0.001(2) -0.0003(19)
C20 0.027(3) 0.028(3) 0.042(3) -0.001(2) 0.001(2) 0.002(2)
C21 0.029(3) 0.043(3) 0.062(4) -0.008(3) -0.003(3) -0.003(2)
C22 0.025(3) 0.045(3) 0.070(4) -0.009(3) 0.017(3) -0.007(2)
C23 0.038(3) 0.034(3) 0.052(3) -0.003(3) 0.016(3) -0.003(2)
C24 0.030(3) 0.020(2) 0.041(3) -0.005(2) 0.013(2) -0.0002(19)
C25 0.025(3) 0.042(3) 0.048(3) 0.007(3) -0.009(2) -0.001(2)
C27 0.063(4) 0.063(4) 0.053(4) -0.007(3) -0.016(3) -0.009(3)
C26 0.084(5) 0.043(3) 0.060(4) 0.003(3) -0.010(4) -0.007(3)
C28 0.034(3) 0.038(3) 0.034(3) 0.005(2) 0.011(2) 0.003(2)
C29 0.059(4) 0.040(3) 0.062(4) 0.013(3) 0.017(3) 0.006(3)
C30 0.054(4) 0.076(4) 0.034(3) -0.003(3) 0.001(3) 0.007(3)
C7 0.023(3) 0.029(2) 0.030(3) -0.005(2) -0.002(2) -0.001(2)
C8 0.037(3) 0.026(3) 0.047(3) -0.003(2) -0.005(2) -0.004(2)
C9 0.052(4) 0.036(3) 0.077(5) 0.003(3) -0.022(3) -0.015(3)
C10 0.051(4) 0.052(4) 0.100(6) 0.008(4) -0.045(4) -0.019(3)
C11 0.050(4) 0.043(3) 0.074(5) 0.009(3) -0.034(3) -0.008(3)
C12 0.027(3) 0.033(3) 0.042(3) 0.000(2) -0.010(2) 0.001(2)
C13 0.037(3) 0.025(3) 0.051(3) 0.005(2) -0.012(3) -0.006(2)
C14 0.056(4) 0.029(3) 0.071(4) -0.002(3) -0.011(3) -0.001(3)
C15 0.053(4) 0.044(3) 0.060(4) 0.007(3) -0.004(3) -0.002(3)
C16 0.036(3) 0.026(2) 0.042(3) 0.001(2) -0.010(2) 0.003(2)
C17 0.047(4) 0.040(3) 0.050(4) 0.010(3) -0.003(3) 0.002(3)
C18 0.050(4) 0.039(3) 0.072(4) 0.006(3) -0.007(3) 0.012(3)
O1 0.0295(19) 0.0303(18) 0.044(2) 0.0024(15) 0.0077(16) -0.0028(15)
C31 0.034(3) 0.041(3) 0.078(5) 0.006(3) 0.012(3) -0.008(3)
C32 0.031(4) 0.077(5) 0.116(6) 0.012(4) -0.003(4) -0.012(3)
C33 0.042(4) 0.067(4) 0.079(5) -0.001(4) 0.006(3) 0.015(3)
C34 0.041(4) 0.040(3) 0.097(5) -0.005(3) 0.020(4) 0.009(3)
O2 0.041(2) 0.0276(17) 0.0308(19) 0.0000(14) 0.0019(16) -0.0002(15)
C35 0.071(5) 0.030(3) 0.090(5) 0.016(3) 0.044(4) 0.014(3)
C36 0.106(6) 0.041(4) 0.051(4) 0.012(3) 0.002(4) -0.006(4)
C37 0.047(4) 0.055(4) 0.042(3) 0.010(3) 0.001(3) -0.012(3)
C38 0.087(5) 0.047(3) 0.035(3) 0.003(3) 0.003(3) -0.016(3)

loop_
_atom_type_symbol
_atom_type_description
_atom_type_scat_dispersion_real
_atom_type_scat_dispersion_imag
_atom_type_scat_source
C C 0.0033 0.0016 'International Tables Vol C Tables 4.2.6.8 and 6.1.1.4'
H H 0.0000 0.0000 'International Tables Vol C Tables 4.2.6.8 and 6.1.1.4'
B B 0.0013 0.0007 'International Tables Vol C Tables 4.2.6.8 and 6.1.1.4'
N N 0.0061 0.0033 'International Tables Vol C Tables 4.2.6.8 and 6.1.1.4'
O O 0.0106 0.0060 'International Tables Vol C Tables 4.2.6.8 and 6.1.1.4'
Cl Cl 0.1484 0.1585 'International Tables Vol C Tables 4.2.6.8 and 6.1.1.4'
Y Y -2.7962 3.5667 'International Tables Vol C Tables 4.2.6.8 and 6.1.1.4'

loop_
_geom_angle_atom_site_label_1
_geom_angle_atom_site_label_2
_geom_angle_atom_site_label_3
_geom_angle
_geom_angle_site_symmetry_1
_geom_angle_site_symmetry_3
_geom_angle_publ_flag
C19 N2 B1 125.9(4) . . ?
C19 N2 Y1 140.3(3) . . ?
B1 N2 Y1 90.7(3) . . ?
N1 B1 N2 112.8(4) . . ?
N1 B1 C1 124.0(4) . . ?
N2 B1 C1 123.1(4) . . ?
N1 B1 Y1 56.7(2) . . ?
N2 B1 Y1 56.1(2) . . ?
C1 B1 Y1 179.1(4) . . ?
C7 N1 B1 125.0(4) . . ?
C7 N1 Y1 144.6(3) . . ?
B1 N1 Y1 90.3(3) . . ?
N2 Y1 N1 66.15(13) . . ?
N2 Y1 O2 99.55(13) . . ?
N1 Y1 O2 98.66(12) . . ?
N2 Y1 O1 155.21(12) . . ?
N1 Y1 O1 89.77(12) . . ?
O2 Y1 O1 77.44(12) . . ?
N2 Y1 B1 33.13(15) . . ?
N1 Y1 B1 33.03(14) . . ?
O2 Y1 B1 101.44(13) . . ?
O1 Y1 B1 122.66(14) . . ?
N2 Y1 Cl1 106.22(10) . . ?
N1 Y1 Cl1 109.40(10) . . ?
O2 Y1 Cl1 147.64(8) . . ?
O1 Y1 Cl1 86.67(8) . . ?
B1 Y1 Cl1 110.85(11) . . ?
N2 Y1 Cl1 98.24(10) . 3_774 ?
N1 Y1 Cl1 164.10(10) . 3_774 ?
O2 Y1 Cl1 80.38(8) . 3_774 ?
O1 Y1 Cl1 105.37(8) . 3_774 ?
B1 Y1 Cl1 131.34(12) . 3_774 ?
Cl1 Y1 Cl1 76.91(4) . 3_774 ?
Y1 Cl1 Y1 103.09(4) . 3_774 ?
C6 C1 C2 117.5(4) . . ?
C6 C1 B1 123.0(4) . . ?
C2 C1 B1 119.5(4) . . ?
C3 C2 C1 120.6(5) . . ?
C4 C3 C2 120.6(5) . . ?
C5 C4 C3 119.8(5) . . ?
C4 C5 C6 119.8(5) . . ?
C1 C6 C5 121.6(5) . . ?
N2 C19 C24 121.7(4) . . ?
N2 C19 C20 119.6(4) . . ?
C24 C19 C20 118.6(4) . . ?
C21 C20 C19 119.9(5) . . ?
C21 C20 C25 119.2(5) . . ?
C19 C20 C25 120.8(4) . . ?
C22 C21 C20 121.0(5) . . ?
C21 C22 C23 119.7(5) . . ?
C22 C23 C24 121.3(5) . . ?
C23 C24 C19 119.5(5) . . ?
C23 C24 C28 117.8(4) . . ?
C19 C24 C28 122.6(4) . . ?
C26 C25 C20 110.5(5) . . ?
C26 C25 C27 109.3(5) . . ?
C20 C25 C27 114.4(5) . . ?
C29 C28 C24 110.4(4) . . ?
C29 C28 C30 111.2(5) . . ?
C24 C28 C30 112.9(4) . . ?
N1 C7 C12 119.0(4) . . ?
N1 C7 C8 121.9(4) . . ?
C12 C7 C8 119.1(4) . . ?
C9 C8 C7 118.6(5) . . ?
C9 C8 C13 118.1(4) . . ?
C7 C8 C13 123.3(4) . . ?
C10 C9 C8 122.1(5) . . ?
C9 C10 C11 119.3(5) . . ?
C10 C11 C12 121.7(5) . . ?
C11 C12 C7 119.2(5) . . ?
C11 C12 C16 120.0(4) . . ?
C7 C12 C16 120.8(4) . . ?
C8 C13 C14 113.1(5) . . ?
C8 C13 C15 110.5(4) . . ?
C14 C13 C15 109.5(4) . . ?
C17 C16 C12 111.7(4) . . ?
C17 C16 C18 109.4(4) . . ?
C12 C16 C18 114.6(4) . . ?
C34 O1 C31 108.0(4) . . ?
C34 O1 Y1 130.6(3) . . ?
C31 O1 Y1 120.9(3) . . ?
O1 C31 C32 105.5(5) . . ?
C31 C32 C33 106.3(5) . . ?
C32 C33 C34 105.3(5) . . ?
O1 C34 C33 107.7(5) . . ?
C38 O2 C35 106.4(4) . . ?
C38 O2 Y1 125.2(3) . . ?
C35 O2 Y1 128.0(3) . . ?
O2 C35 C36 107.1(5) . . ?
C35 C36 C37 105.9(5) . . ?
C36 C37 C38 105.3(5) . . ?
O2 C38 C37 106.6(4) . . ?

loop_
_geom_bond_atom_site_label_1
_geom_bond_atom_site_label_2
_geom_bond_distance
_geom_bond_site_symmetry_2
_geom_bond_publ_flag
N2 C19 1.414(6) . ?
N2 B1 1.450(6) . ?
N2 Y1 2.204(4) . ?
B1 N1 1.447(6) . ?
B1 C1 1.595(7) . ?
B1 Y1 2.654(5) . ?
N1 C7 1.413(6) . ?
N1 Y1 2.218(4) . ?
Y1 O2 2.343(3) . ?
Y1 O1 2.406(3) . ?
Y1 Cl1 2.6837(12) . ?
Y1 Cl1 2.7807(13) 3_774 ?
Cl1 Y1 2.7807(13) 3_774 ?
C1 C6 1.389(7) . ?
C1 C2 1.398(6) . ?
C2 C3 1.386(7) . ?
C3 C4 1.376(8) . ?
C4 C5 1.370(8) . ?
C5 C6 1.391(7) . ?
C19 C24 1.416(6) . ?
C19 C20 1.417(7) . ?
C20 C21 1.395(7) . ?
C20 C25 1.516(7) . ?
C21 C22 1.378(8) . ?
C22 C23 1.384(8) . ?
C23 C24 1.393(7) . ?
C24 C28 1.531(7) . ?
C25 C26 1.513(7) . ?
C25 C27 1.517(7) . ?
C28 C29 1.519(7) . ?
C28 C30 1.533(7) . ?
C7 C12 1.421(6) . ?
C7 C8 1.424(7) . ?
C8 C9 1.394(7) . ?
C8 C13 1.502(7) . ?
C9 C10 1.375(8) . ?
C10 C11 1.381(8) . ?
C11 C12 1.389(7) . ?
C12 C16 1.518(7) . ?
C13 C14 1.528(7) . ?
C13 C15 1.530(8) . ?
C16 C17 1.508(7) . ?
C16 C18 1.527(7) . ?
O1 C34 1.441(6) . ?
O1 C31 1.453(6) . ?
C31 C32 1.472(8) . ?
C32 C33 1.491(9) . ?
C33 C34 1.494(8) . ?
O2 C38 1.432(6) . ?
O2 C35 1.444(6) . ?
C35 C36 1.465(8) . ?
C36 C37 1.501(8) . ?
C37 C38 1.510(7) . ?

loop_
_platon_squeeze_void_nr
_platon_squeeze_void_average_x
_platon_squeeze_void_average_y
_platon_squeeze_void_average_z
_platon_squeeze_void_volume
_platon_squeeze_void_count_electrons
1 0.000 0.000 0.000 245.2 37.5
2 0.500 0.500 0.500 245.2 39.3
